data_7158269
loop_
_publ_author_name
'Al Isawi, Wisam A.'
'Salome, Austin Z.'
'Ahmed, Basil M.'
'Zeller, Matthias'
'Mezei, Gellert'

_publ_section_title
;
 Selective binding of anions by rigidified nanojars: sulfate <i>vs.</i>
 carbonate.
;
_journal_issue 35
_journal_name_full 'Organic &amp; biomolecular chemistry'
_journal_page_first 7641
_journal_page_last 7654
_journal_paper_doi 10.1039/d1ob01318a
_journal_volume 19
_journal_year 2021
_chemical_formula_sum 'C10 H14 N4'
_chemical_formula_weight 190.25
_space_group_crystal_system triclinic
_space_group_IT_number 2
_space_group_name_Hall '-P 1'
_space_group_name_H-M_alt 'P -1'
_atom_sites_solution_hydrogens mixed
_atom_sites_solution_primary direct
_atom_sites_solution_secondary difmap
_audit_creation_method SHELXL-2018/3
_audit_update_record
;
2021-06-18 deposited with the CCDC.	2021-08-18 downloaded from the CCDC.
;
_cell_angle_alpha 71.4315(18)
_cell_angle_beta 73.3773(17)
_cell_angle_gamma 66.8118(19)
_cell_formula_units_Z 2
_cell_length_a 7.5321(3)
_cell_length_b 8.0983(3)
_cell_length_c 9.2836(4)
_cell_measurement_reflns_used 3428
_cell_measurement_temperature 150(2)
_cell_measurement_theta_max 78.7672
_cell_measurement_theta_min 5.1136
_cell_volume 484.97(3)
_computing_cell_refinement 'SAINT V8.40A (Bruker, 2019)'
_computing_data_collection 'Apex3 v2019.1-0 (Bruker, 2019)'
_computing_data_reduction 'SAINT V8.40A (Bruker, 2019)'
_computing_structure_refinement
;  
SHELXL-2018/3 (Sheldrick, 2015, 2018), 
SHELXLE Rev1172 (H\"ubschle et al., 2011)
;
_computing_structure_solution 'SHELXS-97 (Sheldrick, 2008)'
_diffrn_ambient_temperature 150(2)
_diffrn_detector_area_resol_mean 7.4074
_diffrn_measured_fraction_theta_full 0.983
_diffrn_measured_fraction_theta_max 0.933
_diffrn_measurement_device_type
;
Bruker AXS D8 Quest diffractometer with PhotonIII_C14 charge-integrating and 
photon counting pixel array detector
;
_diffrn_measurement_method 'omega and phi scans'
_diffrn_radiation_monochromator 'laterally graded multilayer (Goebel) mirror'
_diffrn_radiation_type CuK\a
_diffrn_radiation_wavelength 1.54178
_diffrn_reflns_av_R_equivalents 0.0293
_diffrn_reflns_av_unetI/netI 0.0367
_diffrn_reflns_Laue_measured_fraction_full 0.983
_diffrn_reflns_Laue_measured_fraction_max 0.933
_diffrn_reflns_limit_h_max 9
_diffrn_reflns_limit_h_min -7
_diffrn_reflns_limit_k_max 10
_diffrn_reflns_limit_k_min -6
_diffrn_reflns_limit_l_max 11
_diffrn_reflns_limit_l_min -11
_diffrn_reflns_number 4616
_diffrn_reflns_point_group_measured_fraction_full 0.983
_diffrn_reflns_point_group_measured_fraction_max 0.933
_diffrn_reflns_theta_full 67.679
_diffrn_reflns_theta_max 78.756
_diffrn_reflns_theta_min 5.113
_diffrn_source 'I-mu-S microsource X-ray tube'
_diffrn_source_current '1.0 mA'
_diffrn_source_voltage '50 kV'
_exptl_absorpt_coefficient_mu 0.660
_exptl_absorpt_correction_T_max 0.7542
_exptl_absorpt_correction_T_min 0.6667
_exptl_absorpt_correction_type multi-scan
_exptl_absorpt_process_details
;
 SADABS 2016/2: Krause, L., Herbst-Irmer, R., Sheldrick G.M. & Stalke D.,
 J. Appl. Cryst. 48 (2015) 3-10
;
_exptl_crystal_colour colourless
_exptl_crystal_density_diffrn 1.303
_exptl_crystal_description plate
_exptl_crystal_F_000 204
_exptl_crystal_recrystallization_method 'Re-crystallisation from solvent: Pentane, Chloroform'
_exptl_crystal_size_max 0.220
_exptl_crystal_size_mid 0.190
_exptl_crystal_size_min 0.060
_refine_diff_density_max 0.268
_refine_diff_density_min -0.216
_refine_diff_density_rms 0.047
_refine_ls_extinction_method none
_refine_ls_goodness_of_fit_ref 1.126
_refine_ls_hydrogen_treatment mixed
_refine_ls_matrix_type full
_refine_ls_number_parameters 133
_refine_ls_number_reflns 1952
_refine_ls_number_restraints 0
_refine_ls_restrained_S_all 1.126
_refine_ls_R_factor_all 0.0492
_refine_ls_R_factor_gt 0.0459
_refine_ls_shift/su_max 0.000
_refine_ls_shift/su_mean 0.000
_refine_ls_structure_factor_coef Fsqd
_refine_ls_weighting_details 'w=1/[\s^2^(Fo^2^)+(0.0673P)^2^+0.1693P] where P=(Fo^2^+2Fc^2^)/3'
_refine_ls_weighting_scheme calc
_refine_ls_wR_factor_gt 0.1321
_refine_ls_wR_factor_ref 0.1352
_reflns_Friedel_coverage 0.000
_reflns_number_gt 1780
_reflns_number_total 1952
_reflns_threshold_expression 'I > 2\s(I)'
_cod_data_source_file d1ob01318a2.cif
_cod_data_source_block Mezei_3_0m
_cod_depositor_comments 'Adding full bibliography for 7158269--7158271.cif.'
_cod_database_code 7158269
_shelx_shelxl_version_number 2018/3
_shelx_space_group_comment
;
The symmetry employed for this shelxl refinement is uniquely defined
by the following loop, which should always be used as a source of
symmetry information in preference to the above space-group names.
They are only intended as comments.
;
_shelx_estimated_absorpt_t_min 0.868
_shelx_estimated_absorpt_t_max 0.961

loop_
_space_group_symop_operation_xyz
'x, y, z'
'-x, -y, -z'

loop_
_atom_site_label
_atom_site_type_symbol
_atom_site_fract_x
_atom_site_fract_y
_atom_site_fract_z
_atom_site_U_iso_or_equiv
_atom_site_adp_type
_atom_site_occupancy
_atom_site_site_symmetry_order
_atom_site_calc_flag
_atom_site_refinement_flags_posn
_atom_site_refinement_flags_adp
_atom_site_refinement_flags_occupancy
_atom_site_disorder_assembly
_atom_site_disorder_group
N1 N 0.67011(18) 0.81024(18) 0.96981(14) 0.0262(3) Uani 1 1 d . . . . .
H1N H 0.674(3) 0.887(3) 1.022(2) 0.031 Uiso 1 1 d . U . . .
N2 N 0.49633(17) 0.82861(17) 0.93923(14) 0.0253(3) Uani 1 1 d . . . . .
N3 N -0.06731(18) 0.84308(18) 0.14635(14) 0.0280(3) Uani 1 1 d . . . . .
N4 N 0.09930(18) 0.84682(18) 0.17137(14) 0.0252(3) Uani 1 1 d . . . . .
H4N H 0.192(3) 0.872(3) 0.093(2) 0.030 Uiso 1 1 d . U . . .
C1 C 0.8222(2) 0.6867(2) 0.90191(17) 0.0265(3) Uani 1 1 d . . . . .
H1 H 0.956656 0.653360 0.906415 0.032 Uiso 1 1 calc R U . . .
C2 C 0.7474(2) 0.6176(2) 0.82475(16) 0.0254(3) Uani 1 1 d . . . . .
H2 H 0.818236 0.526722 0.766086 0.030 Uiso 1 1 calc R U . . .
C3 C 0.5433(2) 0.70998(19) 0.85103(15) 0.0221(3) Uani 1 1 d . . . . .
C4 C 0.3878(2) 0.6930(2) 0.79202(16) 0.0254(3) Uani 1 1 d . . . . .
H4A H 0.258230 0.776684 0.831748 0.030 Uiso 1 1 calc R U . . .
H4B H 0.385198 0.564996 0.832139 0.030 Uiso 1 1 calc R U . . .
C5 C 0.4212(2) 0.7404(2) 0.61488(16) 0.0245(3) Uani 1 1 d . . . . .
H5A H 0.435366 0.864267 0.574325 0.029 Uiso 1 1 calc R U . . .
H5B H 0.545198 0.649871 0.575435 0.029 Uiso 1 1 calc R U . . .
C6 C 0.2535(2) 0.7390(2) 0.55538(16) 0.0251(3) Uani 1 1 d . . . . .
H6A H 0.128452 0.823404 0.600592 0.030 Uiso 1 1 calc R U . . .
H6B H 0.244925 0.612955 0.590759 0.030 Uiso 1 1 calc R U . . .
C7 C 0.2781(2) 0.7978(2) 0.37887(16) 0.0262(3) Uani 1 1 d . . . . .
H7A H 0.291738 0.921900 0.342840 0.031 Uiso 1 1 calc R U . . .
H7B H 0.400134 0.710378 0.333429 0.031 Uiso 1 1 calc R U . . .
C8 C 0.1082(2) 0.80281(19) 0.32297(16) 0.0226(3) Uani 1 1 d . . . . .
C9 C -0.0631(2) 0.7673(2) 0.40199(17) 0.0277(3) Uani 1 1 d . . . . .
H9 H -0.103279 0.732018 0.510771 0.033 Uiso 1 1 calc R U . . .
C10 C -0.1649(2) 0.7945(2) 0.28729(17) 0.0291(4) Uani 1 1 d . . . . .
H10 H -0.289605 0.779947 0.307967 0.035 Uiso 1 1 calc R U . . .

loop_
_atom_site_aniso_label
_atom_site_aniso_U_11
_atom_site_aniso_U_22
_atom_site_aniso_U_33
_atom_site_aniso_U_23
_atom_site_aniso_U_13
_atom_site_aniso_U_12
N1 0.0288(7) 0.0298(7) 0.0264(6) -0.0068(5) -0.0127(5) -0.0110(5)
N2 0.0235(6) 0.0319(7) 0.0241(6) -0.0092(5) -0.0096(5) -0.0072(5)
N3 0.0276(6) 0.0356(7) 0.0255(6) -0.0041(5) -0.0120(5) -0.0129(5)
N4 0.0262(6) 0.0336(7) 0.0200(6) -0.0044(5) -0.0063(5) -0.0144(5)
C1 0.0229(7) 0.0302(7) 0.0260(7) -0.0009(6) -0.0100(5) -0.0092(6)
C2 0.0250(7) 0.0269(7) 0.0237(7) -0.0058(6) -0.0057(5) -0.0073(6)
C3 0.0247(7) 0.0268(7) 0.0174(6) -0.0044(5) -0.0065(5) -0.0098(5)
C4 0.0252(7) 0.0334(8) 0.0207(7) -0.0061(6) -0.0053(5) -0.0125(6)
C5 0.0243(7) 0.0317(8) 0.0208(7) -0.0066(6) -0.0059(5) -0.0112(6)
C6 0.0249(7) 0.0325(8) 0.0214(7) -0.0059(6) -0.0070(5) -0.0117(6)
C7 0.0252(7) 0.0352(8) 0.0227(7) -0.0060(6) -0.0065(5) -0.0138(6)
C8 0.0239(7) 0.0264(7) 0.0197(7) -0.0055(5) -0.0072(5) -0.0082(5)
C9 0.0257(7) 0.0396(8) 0.0207(7) -0.0046(6) -0.0055(5) -0.0149(6)
C10 0.0222(7) 0.0402(8) 0.0276(7) -0.0051(6) -0.0082(6) -0.0127(6)

loop_
_atom_type_symbol
_atom_type_description
_atom_type_scat_dispersion_real
_atom_type_scat_dispersion_imag
_atom_type_scat_source
C C 0.0181 0.0091 'International Tables Vol C Tables 4.2.6.8 and 6.1.1.4'
H H 0.0000 0.0000 'International Tables Vol C Tables 4.2.6.8 and 6.1.1.4'
N N 0.0311 0.0180 'International Tables Vol C Tables 4.2.6.8 and 6.1.1.4'

loop_
_geom_angle_atom_site_label_1
_geom_angle_atom_site_label_2
_geom_angle_atom_site_label_3
_geom_angle
_geom_angle_site_symmetry_1
_geom_angle_site_symmetry_3
_geom_angle_publ_flag
C1 N1 N2 112.01(12) . . ?
C1 N1 H1N 127.6(12) . . ?
N2 N1 H1N 120.0(12) . . ?
C3 N2 N1 104.94(12) . . ?
C10 N3 N4 103.85(11) . . ?
C8 N4 N3 113.23(12) . . ?
C8 N4 H4N 125.6(12) . . ?
N3 N4 H4N 121.1(12) . . ?
N1 C1 C2 107.21(12) . . ?
N1 C1 H1 126.4 . . ?
C2 C1 H1 126.4 . . ?
C1 C2 C3 105.23(13) . . ?
C1 C2 H2 127.4 . . ?
C3 C2 H2 127.4 . . ?
N2 C3 C2 110.61(12) . . ?
N2 C3 C4 120.47(13) . . ?
C2 C3 C4 128.91(13) . . ?
C3 C4 C5 112.58(11) . . ?
C3 C4 H4A 109.1 . . ?
C5 C4 H4A 109.1 . . ?
C3 C4 H4B 109.1 . . ?
C5 C4 H4B 109.1 . . ?
H4A C4 H4B 107.8 . . ?
C6 C5 C4 112.35(11) . . ?
C6 C5 H5A 109.1 . . ?
C4 C5 H5A 109.1 . . ?
C6 C5 H5B 109.1 . . ?
C4 C5 H5B 109.1 . . ?
H5A C5 H5B 107.9 . . ?
C5 C6 C7 113.07(12) . . ?
C5 C6 H6A 109.0 . . ?
C7 C6 H6A 109.0 . . ?
C5 C6 H6B 109.0 . . ?
C7 C6 H6B 109.0 . . ?
H6A C6 H6B 107.8 . . ?
C8 C7 C6 112.29(12) . . ?
C8 C7 H7A 109.1 . . ?
C6 C7 H7A 109.1 . . ?
C8 C7 H7B 109.1 . . ?
C6 C7 H7B 109.1 . . ?
H7A C7 H7B 107.9 . . ?
N4 C8 C9 105.70(12) . . ?
N4 C8 C7 122.91(12) . . ?
C9 C8 C7 131.40(12) . . ?
C8 C9 C10 105.05(13) . . ?
C8 C9 H9 127.5 . . ?
C10 C9 H9 127.5 . . ?
N3 C10 C9 112.17(13) . . ?
N3 C10 H10 123.9 . . ?
C9 C10 H10 123.9 . . ?

loop_
_geom_bond_atom_site_label_1
_geom_bond_atom_site_label_2
_geom_bond_distance
_geom_bond_site_symmetry_2
_geom_bond_publ_flag
N1 C1 1.340(2) . ?
N1 N2 1.3595(16) . ?
N1 H1N 0.91(2) . ?
N2 C3 1.3365(19) . ?
N3 C10 1.325(2) . ?
N3 N4 1.3531(16) . ?
N4 C8 1.3520(18) . ?
N4 H4N 0.886(19) . ?
C1 C2 1.371(2) . ?
C1 H1 0.9500 . ?
C2 C3 1.4066(19) . ?
C2 H2 0.9500 . ?
C3 C4 1.4939(18) . ?
C4 C5 1.5338(19) . ?
C4 H4A 0.9900 . ?
C4 H4B 0.9900 . ?
C5 C6 1.5216(19) . ?
C5 H5A 0.9900 . ?
C5 H5B 0.9900 . ?
C6 C7 1.5314(19) . ?
C6 H6A 0.9900 . ?
C6 H6B 0.9900 . ?
C7 C8 1.4947(18) . ?
C7 H7A 0.9900 . ?
C7 H7B 0.9900 . ?
C8 C9 1.379(2) . ?
C9 C10 1.398(2) . ?
C9 H9 0.9500 . ?
C10 H10 0.9500 . ?

loop_
_geom_hbond_atom_site_label_D
_geom_hbond_atom_site_label_H
_geom_hbond_atom_site_label_A
_geom_hbond_distance_DH
_geom_hbond_distance_HA
_geom_hbond_distance_DA
_geom_hbond_angle_DHA
_geom_hbond_site_symmetry_A
_geom_hbond_publ_flag
N1 H1N N2 0.91(2) 2.243(19) 2.9863(18) 138.2(16) 2_677 yes
N1 H1N N3 0.91(2) 2.394(19) 3.0356(17) 127.4(15) 1_656 yes
N4 H4N N2 0.886(19) 2.287(19) 3.1268(18) 158.2(16) 1_554 yes

loop_
_geom_torsion_atom_site_label_1
_geom_torsion_atom_site_label_2
_geom_torsion_atom_site_label_3
_geom_torsion_atom_site_label_4
_geom_torsion
_geom_torsion_site_symmetry_1
_geom_torsion_site_symmetry_2
_geom_torsion_site_symmetry_3
_geom_torsion_site_symmetry_4
_geom_torsion_publ_flag
C1 N1 N2 C3 0.88(16) . . . . ?
C10 N3 N4 C8 -0.18(17) . . . . ?
N2 N1 C1 C2 -0.91(16) . . . . ?
N1 C1 C2 C3 0.55(16) . . . . ?
N1 N2 C3 C2 -0.50(16) . . . . ?
N1 N2 C3 C4 -179.19(12) . . . . ?
C1 C2 C3 N2 -0.03(16) . . . . ?
C1 C2 C3 C4 178.53(13) . . . . ?
N2 C3 C4 C5 119.52(14) . . . . ?
C2 C3 C4 C5 -58.9(2) . . . . ?
C3 C4 C5 C6 -175.09(12) . . . . ?
C4 C5 C6 C7 176.40(12) . . . . ?
C5 C6 C7 C8 -177.72(12) . . . . ?
N3 N4 C8 C9 0.26(17) . . . . ?
N3 N4 C8 C7 -179.96(13) . . . . ?
C6 C7 C8 N4 -178.48(13) . . . . ?
C6 C7 C8 C9 1.2(2) . . . . ?
N4 C8 C9 C10 -0.22(17) . . . . ?
C7 C8 C9 C10 -179.97(15) . . . . ?
N4 N3 C10 C9 0.03(18) . . . . ?
C8 C9 C10 N3 0.12(19) . . . . ?
